data_4125278
loop_
_publ_author_name
'Pfeifer, Lukas'
'Engle, Keary M.'
'Pidgeon, George W.'
'Sparkes, Hazel A.'
'Thompson, Amber L.'
'Brown, John M.'
'Gouverneur, V\'eronique'

_publ_section_title
;
 Hydrogen-Bonded Homoleptic Fluoride-Diarylurea Complexes: Structure,
 Reactivity, and Coordinating Power.
;
_journal_issue 40
_journal_name_full 'Journal of the American Chemical Society'
_journal_page_first 13314
_journal_paper_doi 10.1021/jacs.6b07501
_journal_volume 138
_journal_year 2016
_chemical_formula_moiety '2(C13 H10 F2 N2 O), C16 H36 N, F'
_chemical_formula_sum 'C42 H56 F5 N5 O2'
_chemical_formula_weight 757.93
_chemical_melting_point ?
_space_group_IT_number 14
_symmetry_cell_setting monoclinic
_symmetry_space_group_name_Hall '-P 2yn'
_symmetry_space_group_name_H-M 'P 1 21/n 1'
_atom_sites_solution_hydrogens geom
_atom_sites_solution_primary direct
_atom_sites_solution_secondary difmap
_audit_creation_method SHELXL-97
_cell_angle_alpha 90.00
_cell_angle_beta 96.11(3)
_cell_angle_gamma 90.00
_cell_formula_units_Z 4
_cell_length_a 13.209(4)
_cell_length_b 14.686(6)
_cell_length_c 21.024(8)
_cell_measurement_reflns_used 330
_cell_measurement_temperature 150(2)
_cell_volume 4055(3)
_computing_cell_refinement 'SXD2001 (Gutmann, 2005)'
_computing_data_collection 'SXD2001 (Gutmann, 2005)'
_computing_data_reduction 'SXD2001 (Gutmann, 2005)'
_computing_structure_refinement 'SHELXL-97 (Sheldrick, 1997)'
_computing_structure_solution 'SHELXS-97 (Sheldrick, 1990)'
_diffrn_ambient_temperature 150(2)
_diffrn_measured_fraction_theta_full 0.041
_diffrn_measured_fraction_theta_max 0.041
_diffrn_measurement_device_type 'SXD at ISIS neutron source'
_diffrn_measurement_method 'time-of-flight Laue diffraction'
_diffrn_radiation_monochromator none
_diffrn_radiation_source 'ISIS spallation neutron source'
_diffrn_radiation_type neutron
_diffrn_radiation_wavelength Laue
_diffrn_reflns_av_R_equivalents 0.0000
_diffrn_reflns_av_sigmaI/netI 0.0481
_diffrn_reflns_limit_h_max 29
_diffrn_reflns_limit_h_min -45
_diffrn_reflns_limit_k_max 23
_diffrn_reflns_limit_k_min -12
_diffrn_reflns_limit_l_max 36
_diffrn_reflns_limit_l_min -80
_diffrn_reflns_number 10529
_diffrn_reflns_theta_full 83.90
_diffrn_reflns_theta_max 83.90
_diffrn_reflns_theta_min 8.05
_diffrn_standards_decay_% 0
_diffrn_standards_interval_count 0
_diffrn_standards_interval_time 0
_diffrn_standards_number 0
_exptl_absorpt_coefficient_mu 0.190
_exptl_absorpt_correction_type numerical
_exptl_absorpt_process_details
;
Crystal size used:  Spherical, radius 3 mm
Mu: (4.8722 + 0.0156 * lambda) cm^-1^
;
_exptl_crystal_colour clear_pale_colourless
_exptl_crystal_density_diffrn 1.241
_exptl_crystal_density_meas ?
_exptl_crystal_density_method 'not measured'
_exptl_crystal_description block
_exptl_crystal_F_000 626
_exptl_crystal_size_max 10.0
_exptl_crystal_size_mid 9.0
_exptl_crystal_size_min 8.0
_refine_diff_density_max 1.766
_refine_diff_density_min -1.266
_refine_diff_density_rms 0.318
_refine_ls_extinction_coef 0.00131(5)
_refine_ls_extinction_expression Fc^*^=kFc[1+0.001xFc^2^\l^3^/sin(2\q)]^-1/4^
_refine_ls_extinction_method SHELXL
_refine_ls_goodness_of_fit_ref 1.319
_refine_ls_hydrogen_treatment refall
_refine_ls_matrix_type full
_refine_ls_number_parameters 998
_refine_ls_number_reflns 10529
_refine_ls_number_restraints 0
_refine_ls_restrained_S_all 1.319
_refine_ls_R_factor_all 0.1031
_refine_ls_R_factor_gt 0.1031
_refine_ls_shift/su_max 0.002
_refine_ls_shift/su_mean 0.000
_refine_ls_structure_factor_coef Fsqd
_refine_ls_weighting_details 'calc w=1/[\s^2^(Fo^2^)+(0.2000P)^2^+0.0000P] where P=(Fo^2^+2Fc^2^)/3'
_refine_ls_weighting_scheme calc
_refine_ls_wR_factor_gt 0.2639
_refine_ls_wR_factor_ref 0.2639
_reflns_number_gt 10529
_reflns_number_total 10529
_reflns_threshold_expression >2sigma(I)
_oxford_structure_analysis_title 019gwp12/Neutron5
_cod_data_source_file ja6b07501_si_002.cif
_cod_data_source_block 2j-neutron
_cod_depositor_comments
;
The following automatic conversions were performed:

'_chemical_melting_point' value 'not measured' was changed to '?' -
the value is undefined or not given.

'_exptl_crystal_density_meas' value 'not measured' was changed to '?'
- the value is perceived as not measured.

Automatic conversion script
Id: cif_fix_values 4268 2015-11-12 08:31:59Z antanas 

 Adding full bibliography for 4125254--4125278.cif.
;
_cod_original_sg_symbol_H-M 'P 21/n '
_cod_database_code 4125278

loop_
_symmetry_equiv_pos_as_xyz
'x, y, z'
'-x+1/2, y+1/2, -z+1/2'
'-x, -y, -z'
'x-1/2, -y-1/2, z-1/2'

loop_
_atom_site_label
_atom_site_type_symbol
_atom_site_fract_x
_atom_site_fract_y
_atom_site_fract_z
_atom_site_U_iso_or_equiv
_atom_site_adp_type
_atom_site_occupancy
_atom_site_symmetry_multiplicity
_atom_site_calc_flag
F1 F -0.0787(5) 0.0840(4) 0.5070(2) 0.0305(15) Uani 1 1 d
C1 C 0.0959(3) 0.0493(4) 0.64349(18) 0.0243(11) Uani 1 1 d
O1 O 0.1399(4) 0.0704(5) 0.6953(2) 0.0378(18) Uani 1 1 d
N11 N 0.1456(3) 0.0218(3) 0.59233(14) 0.0263(8) Uani 1 1 d
C12 C 0.2504(4) 0.0288(4) 0.59229(18) 0.0262(12) Uani 1 1 d
C13 C 0.3024(4) -0.0360(4) 0.5613(2) 0.0323(13) Uani 1 1 d
C14 C 0.4062(4) -0.0297(5) 0.5576(2) 0.0391(15) Uani 1 1 d
C15 C 0.4568(4) 0.0447(5) 0.5845(2) 0.0403(16) Uani 1 1 d
C16 C 0.4083(4) 0.1131(4) 0.6145(2) 0.0331(14) Uani 1 1 d
C17 C 0.3040(4) 0.1051(4) 0.6186(2) 0.0295(13) Uani 1 1 d
F18 F 0.5599(5) 0.0537(7) 0.5813(3) 0.063(3) Uani 1 1 d
N21 N -0.0079(3) 0.0469(3) 0.62951(13) 0.0278(9) Uani 1 1 d
C22 C -0.0812(3) 0.0593(3) 0.67354(18) 0.0223(11) Uani 1 1 d
C23 C -0.1827(4) 0.0655(4) 0.6486(2) 0.0334(13) Uani 1 1 d
C24 C -0.2600(4) 0.0734(4) 0.6895(2) 0.0336(13) Uani 1 1 d
C25 C -0.2312(4) 0.0737(4) 0.7546(2) 0.0340(13) Uani 1 1 d
C26 C -0.1312(4) 0.0707(4) 0.7805(2) 0.0363(14) Uani 1 1 d
C27 C -0.0554(4) 0.0625(4) 0.73958(19) 0.0284(12) Uani 1 1 d
F28 F -0.3057(5) 0.0817(6) 0.7940(3) 0.0469(19) Uani 1 1 d
C2 C 0.0149(4) 0.2898(4) 0.52892(18) 0.0260(12) Uani 1 1 d
O2 O 0.0475(5) 0.3676(5) 0.5411(3) 0.0361(15) Uani 1 1 d
N31 N -0.0838(3) 0.2634(3) 0.53411(15) 0.0308(9) Uani 1 1 d
C32 C -0.1667(4) 0.3189(4) 0.54388(19) 0.0248(12) Uani 1 1 d
C33 C -0.2613(4) 0.2772(5) 0.5445(2) 0.0307(13) Uani 1 1 d
C34 C -0.3492(4) 0.3263(4) 0.5518(2) 0.0336(14) Uani 1 1 d
C35 C -0.3390(4) 0.4202(4) 0.5600(2) 0.0343(14) Uani 1 1 d
C36 C -0.2468(4) 0.4633(5) 0.5606(2) 0.0348(14) Uani 1 1 d
C37 C -0.1606(5) 0.4133(4) 0.5518(2) 0.0295(13) Uani 1 1 d
F38 F -0.4236(6) 0.4690(6) 0.5674(3) 0.053(2) Uani 1 1 d
N41 N 0.0719(3) 0.2192(3) 0.50982(15) 0.0269(8) Uani 1 1 d
C42 C 0.1694(4) 0.2237(4) 0.48966(19) 0.0261(12) Uani 1 1 d
C43 C 0.2039(4) 0.1473(4) 0.4585(2) 0.0299(13) Uani 1 1 d
C44 C 0.2990(4) 0.1452(4) 0.4375(2) 0.0336(13) Uani 1 1 d
C45 C 0.3596(4) 0.2217(4) 0.4468(2) 0.0393(15) Uani 1 1 d
C46 C 0.3291(4) 0.2979(4) 0.4770(2) 0.0357(13) Uani 1 1 d
C47 C 0.2331(4) 0.3001(4) 0.4985(2) 0.0296(12) Uani 1 1 d
F48 F 0.4535(6) 0.2205(6) 0.4257(4) 0.056(2) Uani 1 1 d
N51 N 0.0924(2) 0.3744(3) 0.73580(12) 0.0228(8) Uani 1 1 d
C52 C -0.0107(3) 0.3349(4) 0.71016(18) 0.0219(11) Uani 1 1 d
C53 C -0.0958(4) 0.3531(4) 0.7518(2) 0.0279(13) Uani 1 1 d
C54 C -0.1962(4) 0.3147(5) 0.7194(2) 0.0319(14) Uani 1 1 d
C55 C -0.2798(4) 0.3136(6) 0.7638(3) 0.0386(15) Uani 1 1 d
C56 C 0.1256(4) 0.3384(4) 0.80207(18) 0.0220(11) Uani 1 1 d
C57 C 0.1298(4) 0.2350(4) 0.80779(19) 0.0260(12) Uani 1 1 d
C58 C 0.1824(4) 0.2071(4) 0.8727(2) 0.0314(13) Uani 1 1 d
C59 C 0.1830(5) 0.1051(4) 0.8809(3) 0.0363(14) Uani 1 1 d
C60 C 0.1672(4) 0.3464(4) 0.6895(2) 0.0258(12) Uani 1 1 d
C61 C 0.2791(4) 0.3634(5) 0.7127(2) 0.0308(13) Uani 1 1 d
C62 C 0.3455(4) 0.3545(5) 0.6583(2) 0.0359(14) Uani 1 1 d
C63 C 0.4595(5) 0.3480(6) 0.6837(4) 0.0526(19) Uani 1 1 d
C64 C 0.0887(4) 0.4767(4) 0.74151(19) 0.0233(11) Uani 1 1 d
C65 C 0.0489(4) 0.5297(4) 0.6820(2) 0.0305(13) Uani 1 1 d
C66 C 0.0536(4) 0.6311(4) 0.6965(2) 0.0311(12) Uani 1 1 d
C67 C 0.0132(6) 0.6863(6) 0.6381(3) 0.0473(17) Uani 1 1 d
H211 H -0.0366(7) 0.0506(8) 0.5804(3) 0.039(3) Uani 1 1 d
H231 H -0.2039(8) 0.0636(9) 0.5965(4) 0.050(3) Uani 1 1 d
H241 H -0.3375(9) 0.0771(11) 0.6704(6) 0.066(4) Uani 1 1 d
H261 H -0.1113(9) 0.0721(11) 0.8315(5) 0.068(4) Uani 1 1 d
H271 H 0.0246(8) 0.0573(10) 0.7594(4) 0.053(4) Uani 1 1 d
H111 H 0.1066(7) -0.0146(7) 0.5556(4) 0.034(2) Uani 1 1 d
H131 H 0.2569(11) -0.0943(9) 0.5413(5) 0.062(4) Uani 1 1 d
H141 H 0.4478(10) -0.0806(10) 0.5341(5) 0.063(4) Uani 1 1 d
H161 H 0.4510(8) 0.1726(11) 0.6341(6) 0.062(4) Uani 1 1 d
H171 H 0.2640(8) 0.1555(10) 0.6423(5) 0.051(3) Uani 1 1 d
H311 H -0.0982(8) 0.1959(9) 0.5231(4) 0.039(3) Uani 1 1 d
H331 H -0.2659(9) 0.2055(9) 0.5371(5) 0.049(3) Uani 1 1 d
H341 H -0.4224(10) 0.2937(11) 0.5502(6) 0.061(4) Uani 1 1 d
H361 H -0.2418(10) 0.5379(10) 0.5680(6) 0.061(3) Uani 1 1 d
H371 H -0.0894(9) 0.4498(9) 0.5513(5) 0.050(3) Uani 1 1 d
H411 H 0.0312(8) 0.1572(8) 0.5018(4) 0.037(2) Uani 1 1 d
H431 H 0.1524(9) 0.0875(9) 0.4516(5) 0.054(3) Uani 1 1 d
H441 H 0.3249(9) 0.0843(8) 0.4132(5) 0.052(3) Uani 1 1 d
H461 H 0.3802(9) 0.3564(10) 0.4836(7) 0.063(4) Uani 1 1 d
H471 H 0.2073(9) 0.3597(9) 0.5209(6) 0.051(3) Uani 1 1 d
H521 H -0.0270(7) 0.3635(7) 0.6618(3) 0.034(2) Uani 1 1 d
H522 H -0.0001(8) 0.2627(8) 0.7046(4) 0.037(2) Uani 1 1 d
H532 H -0.0809(8) 0.3195(10) 0.7988(4) 0.056(4) Uani 1 1 d
H531 H -0.1027(9) 0.4255(10) 0.7608(6) 0.060(4) Uani 1 1 d
H541 H -0.1828(9) 0.2470(10) 0.7029(6) 0.057(3) Uani 1 1 d
H542 H -0.2190(8) 0.3569(11) 0.6782(5) 0.067(4) Uani 1 1 d
H551 H -0.3470(10) 0.2850(10) 0.7401(7) 0.070(4) Uani 1 1 d
H552 H -0.2578(9) 0.2723(10) 0.8047(6) 0.058(4) Uani 1 1 d
H553 H -0.2982(12) 0.3806(13) 0.7776(8) 0.084(5) Uani 1 1 d
H562 H 0.1983(8) 0.3681(7) 0.8170(4) 0.037(3) Uani 1 1 d
H561 H 0.0724(7) 0.3632(7) 0.8336(4) 0.034(2) Uani 1 1 d
H571 H 0.1694(10) 0.2070(9) 0.7701(5) 0.056(3) Uani 1 1 d
H572 H 0.0533(9) 0.2067(9) 0.8018(5) 0.059(3) Uani 1 1 d
H581 H 0.1460(10) 0.2380(9) 0.9095(5) 0.057(3) Uani 1 1 d
H582 H 0.2618(8) 0.2351(9) 0.8793(5) 0.052(3) Uani 1 1 d
H591 H 0.2149(12) 0.0709(10) 0.8429(7) 0.074(4) Uani 1 1 d
H593 H 0.2256(11) 0.0855(9) 0.9249(6) 0.071(4) Uani 1 1 d
H592 H 0.1063(12) 0.0798(11) 0.8832(6) 0.071(4) Uani 1 1 d
H601 H 0.1445(8) 0.3827(9) 0.6451(4) 0.048(3) Uani 1 1 d
H602 H 0.1545(8) 0.2731(9) 0.6795(5) 0.043(3) Uani 1 1 d
H611 H 0.2931(9) 0.4295(10) 0.7346(5) 0.057(4) Uani 1 1 d
H612 H 0.3049(7) 0.3123(9) 0.7494(5) 0.047(3) Uani 1 1 d
H621 H 0.3307(11) 0.4106(10) 0.6264(7) 0.073(4) Uani 1 1 d
H622 H 0.3258(8) 0.2936(9) 0.6296(6) 0.051(3) Uani 1 1 d
H631 H 0.5045(11) 0.3447(13) 0.6459(8) 0.089(5) Uani 1 1 d
H632 H 0.4735(9) 0.2930(14) 0.7134(7) 0.071(5) Uani 1 1 d
H633 H 0.4832(12) 0.4060(13) 0.7124(10) 0.098(6) Uani 1 1 d
H641 H 0.0409(8) 0.4898(8) 0.7795(4) 0.039(3) Uani 1 1 d
H642 H 0.1663(7) 0.4986(8) 0.7586(4) 0.037(2) Uani 1 1 d
H651 H -0.0302(8) 0.5114(9) 0.6662(5) 0.055(3) Uani 1 1 d
H652 H 0.0945(8) 0.5123(9) 0.6425(5) 0.051(3) Uani 1 1 d
H661 H 0.0075(10) 0.6441(9) 0.7353(6) 0.063(4) Uani 1 1 d
H662 H 0.1328(9) 0.6496(9) 0.7130(6) 0.057(3) Uani 1 1 d
H672 H -0.0636(13) 0.6708(13) 0.6232(7) 0.086(5) Uani 1 1 d
H671 H 0.0166(14) 0.7607(13) 0.6485(7) 0.095(6) Uani 1 1 d
H673 H 0.0585(12) 0.6703(13) 0.5979(6) 0.088(5) Uani 1 1 d

loop_
_atom_site_aniso_label
_atom_site_aniso_U_11
_atom_site_aniso_U_22
_atom_site_aniso_U_33
_atom_site_aniso_U_23
_atom_site_aniso_U_13
_atom_site_aniso_U_12
F1 0.043(4) 0.017(4) 0.031(2) -0.016(2) -0.001(2) 0.003(3)
C1 0.032(3) 0.018(3) 0.0229(19) -0.0054(18) 0.0039(17) -0.001(2)
O1 0.030(3) 0.061(5) 0.022(2) -0.015(3) 0.001(2) -0.007(3)
N11 0.038(2) 0.016(2) 0.0251(14) -0.0063(14) 0.0032(13) -0.0015(18)
C12 0.037(3) 0.024(3) 0.0185(17) -0.0040(18) 0.0077(17) 0.007(3)
C13 0.052(4) 0.020(4) 0.025(2) -0.001(2) 0.007(2) 0.014(3)
C14 0.046(3) 0.046(5) 0.027(2) 0.005(2) 0.009(2) 0.025(3)
C15 0.036(3) 0.062(5) 0.023(2) 0.004(2) 0.0056(19) 0.019(3)
C16 0.035(3) 0.039(4) 0.025(2) -0.003(2) 0.005(2) 0.003(3)
C17 0.031(3) 0.031(4) 0.027(2) -0.005(2) 0.0080(18) 0.003(3)
F18 0.034(4) 0.106(9) 0.048(4) -0.006(4) 0.008(3) 0.024(5)
N21 0.0345(19) 0.025(2) 0.0228(14) -0.0036(13) -0.0008(13) -0.0006(18)
C22 0.026(2) 0.013(3) 0.0266(19) 0.0004(17) -0.0007(17) -0.004(2)
C23 0.035(3) 0.029(4) 0.034(2) -0.004(2) -0.007(2) -0.006(3)
C24 0.026(3) 0.024(4) 0.050(3) -0.001(2) 0.004(2) 0.000(3)
C25 0.029(3) 0.026(4) 0.048(3) 0.000(2) 0.007(2) -0.008(3)
C26 0.037(3) 0.042(4) 0.031(2) 0.003(2) 0.007(2) -0.009(3)
C27 0.030(3) 0.029(4) 0.026(2) -0.0012(19) 0.0018(18) 0.000(3)
F28 0.039(4) 0.046(6) 0.059(4) 0.009(3) 0.022(3) 0.000(4)
C2 0.031(3) 0.023(4) 0.023(2) -0.0014(19) 0.0008(17) 0.006(3)
O2 0.045(4) 0.020(4) 0.044(3) -0.006(3) 0.006(3) 0.000(3)
N31 0.039(2) 0.020(3) 0.0341(17) -0.0026(16) 0.0055(14) 0.006(2)
C32 0.033(3) 0.015(3) 0.026(2) -0.0053(18) 0.0011(17) 0.011(2)
C33 0.034(3) 0.028(4) 0.031(2) -0.002(2) 0.0056(19) 0.002(3)
C34 0.033(3) 0.035(5) 0.033(2) -0.004(2) 0.002(2) 0.003(3)
C35 0.043(4) 0.029(4) 0.031(2) 0.001(2) 0.007(2) 0.019(3)
C36 0.044(4) 0.023(4) 0.037(2) 0.000(2) 0.003(2) 0.019(3)
C37 0.044(4) 0.016(4) 0.029(2) 0.0000(19) 0.008(2) 0.005(3)
F38 0.051(4) 0.051(6) 0.058(4) -0.002(4) 0.010(3) 0.020(4)
N41 0.035(2) 0.011(2) 0.0351(16) -0.0008(14) 0.0050(14) 0.0034(19)
C42 0.031(3) 0.017(3) 0.030(2) 0.0014(19) 0.0031(18) 0.009(2)
C43 0.039(3) 0.020(4) 0.031(2) -0.003(2) 0.005(2) 0.007(3)
C44 0.040(3) 0.022(4) 0.040(3) -0.002(2) 0.011(2) 0.001(3)
C45 0.041(3) 0.032(4) 0.045(3) 0.003(3) 0.009(2) 0.012(3)
C46 0.034(3) 0.020(4) 0.053(3) 0.001(3) 0.003(2) 0.003(3)
C47 0.035(3) 0.014(4) 0.040(2) 0.004(2) 0.002(2) 0.003(3)
F48 0.044(4) 0.048(6) 0.079(5) 0.002(4) 0.026(4) 0.005(4)
N51 0.0264(18) 0.022(2) 0.0194(13) -0.0047(12) 0.0014(11) 0.0026(17)
C52 0.030(3) 0.018(3) 0.0175(18) -0.0008(18) 0.0024(16) 0.000(2)
C53 0.025(3) 0.031(4) 0.028(2) -0.013(2) 0.0019(18) 0.002(3)
C54 0.027(3) 0.034(4) 0.034(2) -0.005(2) -0.002(2) 0.000(3)
C55 0.028(3) 0.036(5) 0.053(3) -0.005(3) 0.009(3) -0.004(3)
C56 0.027(2) 0.021(3) 0.0185(18) -0.0001(18) 0.0019(17) -0.001(2)
C57 0.036(3) 0.016(3) 0.025(2) -0.0015(19) -0.002(2) 0.004(3)
C58 0.039(3) 0.026(4) 0.027(2) -0.002(2) -0.006(2) 0.006(3)
C59 0.056(4) 0.013(4) 0.040(3) 0.005(2) 0.006(3) 0.011(3)
C60 0.027(3) 0.026(4) 0.025(2) -0.008(2) 0.0037(17) 0.005(3)
C61 0.029(3) 0.031(4) 0.033(2) -0.007(2) 0.007(2) 0.001(3)
C62 0.037(3) 0.033(5) 0.039(3) -0.006(3) 0.014(2) -0.009(3)
C63 0.032(4) 0.039(6) 0.091(6) -0.023(4) 0.024(4) -0.011(4)
C64 0.030(3) 0.017(3) 0.0232(19) -0.0003(18) 0.0011(18) 0.001(2)
C65 0.034(3) 0.034(4) 0.024(2) -0.002(2) 0.0049(19) 0.007(3)
C66 0.040(3) 0.016(4) 0.036(2) 0.007(2) -0.001(2) -0.002(3)
C67 0.065(5) 0.029(5) 0.048(3) 0.012(3) 0.006(3) -0.002(4)
H211 0.044(5) 0.050(8) 0.020(4) -0.004(4) -0.006(3) 0.002(5)
H231 0.050(6) 0.059(9) 0.036(5) -0.010(5) -0.017(4) 0.012(6)
H241 0.040(7) 0.076(12) 0.080(8) 0.008(7) 0.000(6) -0.007(7)
H261 0.061(7) 0.112(14) 0.032(5) 0.017(6) 0.009(5) 0.007(8)
H271 0.033(6) 0.085(11) 0.039(5) -0.009(5) -0.009(4) 0.014(6)
H111 0.046(6) 0.021(6) 0.037(4) -0.011(4) 0.009(4) -0.008(5)
H131 0.098(10) 0.040(9) 0.045(5) -0.027(5) -0.006(6) -0.006(8)
H141 0.076(9) 0.052(10) 0.062(7) -0.012(6) 0.018(6) 0.036(7)
H161 0.035(6) 0.066(11) 0.087(8) -0.023(7) 0.014(6) -0.018(7)
H171 0.037(6) 0.044(9) 0.070(7) -0.015(6) 0.000(5) 0.002(6)
H311 0.047(6) 0.029(8) 0.040(5) -0.006(5) 0.000(4) 0.006(6)
H331 0.061(8) 0.029(9) 0.059(6) -0.015(5) 0.019(5) 0.002(7)
H341 0.047(8) 0.069(12) 0.072(7) -0.009(7) 0.023(6) 0.010(8)
H361 0.079(9) 0.027(9) 0.077(7) -0.011(6) 0.011(6) 0.018(8)
H371 0.039(7) 0.030(8) 0.080(7) -0.003(6) 0.006(5) 0.003(6)
H411 0.057(6) 0.007(6) 0.049(5) -0.005(4) 0.010(4) -0.008(6)
H431 0.060(8) 0.037(9) 0.067(7) -0.018(6) 0.016(5) -0.012(7)
H441 0.073(8) 0.015(7) 0.070(7) -0.014(5) 0.023(6) 0.007(6)
H461 0.042(7) 0.028(9) 0.119(10) -0.014(7) 0.004(6) -0.007(7)
H471 0.046(6) 0.021(8) 0.089(8) -0.009(6) 0.018(6) -0.003(6)
H521 0.046(6) 0.030(7) 0.024(4) 0.008(4) -0.010(3) -0.003(5)
H522 0.051(6) 0.012(7) 0.046(5) -0.017(4) 0.001(4) 0.003(5)
H532 0.044(6) 0.097(12) 0.027(4) 0.015(5) 0.001(4) -0.006(7)
H531 0.041(7) 0.032(9) 0.107(9) -0.023(7) 0.015(6) -0.006(7)
H541 0.058(8) 0.038(9) 0.075(7) -0.017(7) 0.010(6) -0.022(7)
H542 0.037(6) 0.113(14) 0.050(6) 0.037(7) -0.006(5) 0.015(7)
H551 0.042(7) 0.054(11) 0.111(10) -0.020(8) -0.006(7) -0.018(7)
H552 0.057(7) 0.057(11) 0.066(7) 0.010(7) 0.028(6) 0.000(7)
H553 0.078(11) 0.058(13) 0.123(12) -0.011(10) 0.045(9) -0.005(10)
H562 0.044(6) 0.030(7) 0.034(4) -0.009(4) -0.012(4) 0.000(5)
H561 0.054(6) 0.019(6) 0.030(4) -0.005(4) 0.010(4) 0.018(5)
H571 0.090(9) 0.030(8) 0.050(6) 0.004(5) 0.014(6) 0.030(7)
H572 0.058(8) 0.046(9) 0.067(7) 0.002(6) -0.015(5) -0.020(7)
H581 0.092(9) 0.038(8) 0.040(6) -0.001(5) -0.002(5) 0.022(7)
H582 0.039(7) 0.054(10) 0.061(6) 0.001(6) -0.004(5) 0.005(7)
H591 0.106(12) 0.044(11) 0.074(8) 0.000(7) 0.024(8) 0.028(9)
H593 0.109(11) 0.029(9) 0.069(7) 0.006(6) -0.016(7) 0.025(8)
H592 0.065(9) 0.055(11) 0.092(9) 0.019(7) -0.004(7) -0.009(9)
H601 0.049(6) 0.064(10) 0.031(4) 0.003(5) 0.003(4) 0.021(6)
H602 0.042(6) 0.030(8) 0.056(6) -0.022(5) 0.006(4) -0.007(6)
H611 0.049(7) 0.064(11) 0.057(6) -0.024(6) 0.006(5) 0.001(7)
H612 0.033(6) 0.057(10) 0.051(6) 0.006(5) 0.008(4) 0.006(6)
H621 0.094(11) 0.042(10) 0.087(9) 0.033(7) 0.034(8) 0.024(8)
H622 0.047(7) 0.031(8) 0.077(7) -0.016(6) 0.019(5) 0.001(6)
H631 0.056(8) 0.101(16) 0.118(12) -0.006(10) 0.045(8) -0.022(9)
H632 0.023(6) 0.102(16) 0.089(9) 0.009(9) 0.017(6) 0.015(8)
H633 0.071(10) 0.049(12) 0.170(16) -0.035(11) -0.002(10) -0.031(9)
H641 0.048(6) 0.028(7) 0.042(5) -0.011(4) 0.012(4) 0.007(5)
H642 0.035(5) 0.029(7) 0.046(5) -0.011(4) -0.007(4) -0.004(5)
H651 0.043(7) 0.055(10) 0.063(6) 0.004(6) -0.017(5) -0.003(6)
H652 0.059(7) 0.052(9) 0.044(5) 0.000(5) 0.017(5) 0.019(7)
H661 0.090(9) 0.031(9) 0.070(7) 0.007(6) 0.023(7) 0.019(7)
H662 0.047(7) 0.037(9) 0.084(8) 0.005(6) -0.013(6) -0.014(6)
H672 0.097(12) 0.081(14) 0.075(8) 0.028(8) -0.021(8) 0.039(11)
H671 0.141(16) 0.034(11) 0.102(10) 0.032(8) -0.033(10) 0.000(11)
H673 0.111(12) 0.105(15) 0.049(7) 0.027(8) 0.022(7) 0.004(11)

loop_
_atom_type_symbol
_atom_type_description
_atom_type_scat_dispersion_real
_atom_type_scat_dispersion_imag
_atom_type_scat_source
C C 0.0000 0.0000 'International Tables Vol C Tables 4.2.6.8 and 6.1.1.4'
H H 0.0000 0.0000 'International Tables Vol C Tables 4.2.6.8 and 6.1.1.4'
N N 0.0000 0.0000 'International Tables Vol C Tables 4.2.6.8 and 6.1.1.4'
O O 0.0000 0.0000 'International Tables Vol C Tables 4.2.6.8 and 6.1.1.4'
F F 0.0000 0.0000 'International Tables Vol C Tables 4.2.6.8 and 6.1.1.4'

loop_
_geom_angle_atom_site_label_1
_geom_angle_atom_site_label_2
_geom_angle_atom_site_label_3
_geom_angle
O1 C1 N21 124.6(4)
O1 C1 N11 123.4(5)
N21 C1 N11 111.9(3)
C1 N11 C12 122.4(3)
C1 N11 H111 119.7(6)
C12 N11 H111 117.2(6)
C13 C12 N11 119.7(5)
C13 C12 C17 118.8(5)
N11 C12 C17 121.3(4)
C12 C13 C14 121.8(5)
C12 C13 H131 116.0(8)
C14 C13 H131 122.2(8)
C15 C14 C13 118.2(5)
C15 C14 H141 119.4(9)
C13 C14 H141 122.4(10)
C14 C15 F18 119.9(6)
C14 C15 C16 122.6(5)
F18 C15 C16 117.5(7)
C15 C16 C17 118.5(6)
C15 C16 H161 120.4(8)
C17 C16 H161 121.1(8)
C16 C17 C12 120.1(5)
C16 C17 H171 120.9(8)
C12 C17 H171 118.9(8)
C1 N21 C22 126.3(3)
C1 N21 H211 116.8(6)
C22 N21 H211 115.5(6)
C23 C22 C27 119.8(4)
C23 C22 N21 117.3(3)
C27 C22 N21 122.8(4)
C22 C23 C24 120.5(4)
C22 C23 H231 120.4(7)
C24 C23 H231 119.0(7)
C25 C24 C23 117.7(5)
C25 C24 H241 121.9(8)
C23 C24 H241 120.4(8)
F28 C25 C26 119.3(5)
F28 C25 C24 117.7(5)
C26 C25 C24 122.9(5)
C25 C26 C27 118.9(4)
C25 C26 H261 121.0(8)
C27 C26 H261 120.1(8)
C26 C27 C22 120.1(4)
C26 C27 H271 120.0(6)
C22 C27 H271 119.9(6)
O2 C2 N41 124.8(5)
O2 C2 N31 123.8(6)
N41 C2 N31 111.4(5)
C2 N31 C32 127.7(5)
C2 N31 H311 114.0(7)
C32 N31 H311 117.7(7)
C33 C32 N31 117.5(5)
C33 C32 C37 118.4(5)
N31 C32 C37 124.1(5)
C34 C33 C32 122.3(6)
C34 C33 H331 119.6(8)
C32 C33 H331 118.1(7)
C33 C34 C35 117.1(6)
C33 C34 H341 121.7(9)
C35 C34 H341 121.2(9)
F38 C35 C36 119.9(7)
F38 C35 C34 117.9(6)
C36 C35 C34 122.1(5)
C35 C36 C37 119.8(6)
C35 C36 H361 119.8(8)
C37 C36 H361 120.4(8)
C36 C37 C32 120.3(6)
C36 C37 H371 117.9(8)
C32 C37 H371 121.9(8)
C2 N41 C42 127.3(4)
C2 N41 H411 114.4(7)
C42 N41 H411 117.3(7)
N41 C42 C43 117.4(5)
N41 C42 C47 123.8(5)
C43 C42 C47 118.9(5)
C44 C43 C42 121.5(6)
C44 C43 H431 120.5(8)
C42 C43 H431 118.0(7)
C43 C44 C45 118.2(6)
C43 C44 H441 120.4(8)
C45 C44 H441 121.4(8)
F48 C45 C46 119.0(7)
F48 C45 C44 118.6(6)
C46 C45 C44 122.3(5)
C45 C46 C47 119.6(6)
C45 C46 H461 119.6(8)
C47 C46 H461 120.8(9)
C46 C47 C42 119.5(6)
C46 C47 H471 120.5(8)
C42 C47 H471 120.0(7)
C64 N51 C56 106.5(3)
C64 N51 C60 110.5(4)
C56 N51 C60 110.6(3)
C64 N51 C52 111.9(3)
C56 N51 C52 110.7(3)
C60 N51 C52 106.8(3)
C53 C52 N51 114.6(4)
C53 C52 H521 112.5(6)
N51 C52 H521 105.1(6)
C53 C52 H522 110.4(7)
N51 C52 H522 106.9(6)
H521 C52 H522 106.8(8)
C52 C53 C54 109.7(4)
C52 C53 H532 111.4(7)
C54 C53 H532 107.3(7)
C52 C53 H531 110.6(8)
C54 C53 H531 110.7(7)
H532 C53 H531 107.1(10)
C55 C54 C53 112.5(4)
C55 C54 H541 110.1(8)
C53 C54 H541 108.7(7)
C55 C54 H542 109.8(8)
C53 C54 H542 107.5(8)
H541 C54 H542 108.2(11)
C54 C55 H551 110.1(9)
C54 C55 H552 110.3(8)
H551 C55 H552 107.2(12)
C54 C55 H553 111.1(9)
H551 C55 H553 107.1(13)
H552 C55 H553 111.0(13)
N51 C56 C57 115.2(4)
N51 C56 H562 107.0(6)
C57 C56 H562 111.0(7)
N51 C56 H561 107.7(6)
C57 C56 H561 107.9(7)
H562 C56 H561 107.8(8)
C58 C57 C56 110.4(4)
C58 C57 H571 110.3(7)
C56 C57 H571 109.8(8)
C58 C57 H572 109.3(7)
C56 C57 H572 110.2(9)
H571 C57 H572 106.7(11)
C59 C58 C57 111.5(4)
C59 C58 H581 109.9(8)
C57 C58 H581 110.0(7)
C59 C58 H582 110.9(8)
C57 C58 H582 110.1(7)
H581 C58 H582 104.2(10)
C58 C59 H591 112.3(10)
C58 C59 H593 111.2(9)
H591 C59 H593 107.8(12)
C58 C59 H592 110.6(10)
H591 C59 H592 108.5(13)
H593 C59 H592 106.1(12)
N51 C60 C61 115.2(4)
N51 C60 H601 106.2(6)
C61 C60 H601 111.2(7)
N51 C60 H602 107.0(6)
C61 C60 H602 109.9(7)
H601 C60 H602 106.9(9)
C62 C61 C60 111.3(4)
C62 C61 H611 108.1(8)
C60 C61 H611 113.5(7)
C62 C61 H612 107.9(7)
C60 C61 H612 109.2(7)
H611 C61 H612 106.6(10)
C61 C62 C63 111.4(5)
C61 C62 H621 109.0(8)
C63 C62 H621 111.8(10)
C61 C62 H622 111.3(7)
C63 C62 H622 107.8(8)
H621 C62 H622 105.3(12)
C62 C63 H631 110.7(11)
C62 C63 H632 111.3(9)
H631 C63 H632 110.4(14)
C62 C63 H633 111.1(11)
H631 C63 H633 108.0(14)
H632 C63 H633 105.2(15)
N51 C64 C65 117.2(4)
N51 C64 H641 105.1(7)
C65 C64 H641 109.7(7)
N51 C64 H642 106.4(7)
C65 C64 H642 110.3(7)
H641 C64 H642 107.6(8)
C64 C65 C66 109.5(4)
C64 C65 H651 111.0(8)
C66 C65 H651 108.6(9)
C64 C65 H652 109.4(7)
C66 C65 H652 111.3(9)
H651 C65 H652 107.0(9)
C65 C66 C67 110.9(5)
C65 C66 H661 108.0(8)
C67 C66 H661 109.6(8)
C65 C66 H662 108.8(8)
C67 C66 H662 111.3(8)
H661 C66 H662 108.1(11)
C66 C67 H672 111.6(10)
C66 C67 H671 111.1(9)
H672 C67 H671 106.7(13)
C66 C67 H673 109.3(10)
H672 C67 H673 108.0(13)
H671 C67 H673 110.1(14)

loop_
_geom_bond_atom_site_label_1
_geom_bond_atom_site_label_2
_geom_bond_distance
C1 O1 1.220(6)
C1 N21 1.372(6)
C1 N11 1.379(5)
N11 C12 1.389(6)
N11 H111 1.030(10)
C12 C13 1.377(7)
C12 C17 1.407(7)
C13 C14 1.385(8)
C13 H131 1.104(15)
C14 C15 1.371(9)
C14 H141 1.079(15)
C15 F18 1.377(8)
C15 C16 1.381(8)
C16 C17 1.394(7)
C16 H161 1.096(17)
C17 H171 1.063(16)
N21 C22 1.420(6)
N21 H211 1.062(8)
C22 C23 1.390(6)
C22 C27 1.395(5)
C23 C24 1.409(7)
C23 H231 1.101(10)
C24 C25 1.382(7)
C24 H241 1.060(15)
C25 F28 1.357(8)
C25 C26 1.375(7)
C26 C27 1.393(7)
C26 H261 1.078(11)
C27 H271 1.096(11)
C2 O2 1.237(8)
C2 N41 1.366(6)
C2 N31 1.376(6)
N31 C32 1.398(6)
N31 H311 1.031(15)
C32 C33 1.393(7)
C32 C37 1.398(8)
C33 C34 1.390(8)
C33 H331 1.065(18)
C34 C35 1.395(8)
C34 H341 1.075(18)
C35 F38 1.351(9)
C35 C36 1.370(8)
C36 C37 1.383(8)
C36 H361 1.109(19)
C37 H371 1.083(17)
N41 C42 1.399(6)
N41 H411 1.062(13)
C42 C43 1.399(7)
C42 C47 1.403(7)
C43 C44 1.376(7)
C43 H431 1.111(16)
C44 C45 1.381(8)
C44 H441 1.102(14)
C45 F48 1.361(8)
C45 C46 1.369(8)
C46 C47 1.392(7)
C46 H461 1.092(17)
C47 H471 1.066(16)
N51 C64 1.508(6)
N51 C56 1.511(5)
N51 C60 1.515(6)
N51 C52 1.525(6)
C52 C53 1.520(6)
C52 H521 1.100(8)
C52 H522 1.077(14)
C53 C54 1.532(7)
C53 H532 1.102(11)
C53 H531 1.086(17)
C54 C55 1.520(8)
C54 H541 1.074(19)
C54 H542 1.082(12)
C55 H551 1.057(15)
C55 H552 1.068(17)
C55 H553 1.06(2)
C56 C57 1.525(8)
C56 H562 1.070(12)
C56 H561 1.080(11)
C57 C58 1.520(6)
C57 H571 1.077(14)
C57 H572 1.087(15)
C58 C59 1.508(9)
C58 H581 1.056(14)
C58 H582 1.122(15)
C59 H591 1.068(17)
C59 H593 1.069(14)
C59 H592 1.08(2)
C60 C61 1.527(7)
C60 H601 1.090(11)
C60 H602 1.107(15)
C61 C62 1.520(7)
C61 H611 1.082(17)
C61 H612 1.102(14)
C62 C63 1.546(9)
C62 H621 1.068(16)
C62 H622 1.095(15)
C63 H631 1.04(2)
C63 H632 1.03(3)
C63 H633 1.07(2)
C64 C65 1.519(6)
C64 H641 1.087(12)
C64 H642 1.098(11)
C65 C66 1.519(8)
C65 H651 1.097(13)
C65 H652 1.107(12)
C66 C67 1.521(8)
C66 H661 1.085(16)
C66 H662 1.100(14)
C67 H672 1.05(2)
C67 H671 1.11(2)
C67 H673 1.111(19)

loop_
_geom_hbond_atom_site_label_D
_geom_hbond_atom_site_label_H
_geom_hbond_atom_site_label_A
_geom_hbond_distance_DH
_geom_hbond_distance_HA
_geom_hbond_distance_DA
_geom_hbond_angle_DHA
_geom_hbond_site_symmetry_A
N11 H111 F1 1.030(10) 1.674(10) 2.676(6) 162.8(9) 3_556
N21 H211 F1 1.062(8) 1.659(9) 2.700(6) 165.7(10) .
N31 H311 F1 1.031(15) 1.703(14) 2.698(8) 160.8(9) .
N41 H411 F1 1.062(13) 1.820(13) 2.807(8) 153.0(9) .
